data_1554883
loop_
_publ_author_name
'Zhang, Zhen'
'Tu, Yong-Qiang'
'Zhang, Xiao-Ming'
'Zhang, Fu-Min'
'Wang, Shao-Hua'

_publ_section_title
;
 Copper-catalyzed highly diastereoselective cross-dehydrogenative coupling
 between 8-hydroxyisochromanes and 1,3-dicarbonyl compounds
;
_journal_issue 13
_journal_name_full 'Organic Chemistry Frontiers'
_journal_page_first 2275
_journal_paper_doi 10.1039/C9QO00353C
_journal_volume 6
_journal_year 2019
_chemical_formula_moiety 'C17 H20 O4'
_chemical_formula_sum 'C17 H20 O4'
_chemical_formula_weight 288.33
_space_group_crystal_system monoclinic
_space_group_IT_number 14
_space_group_name_Hall '-P 2ybc'
_space_group_name_H-M_alt 'P 1 21/c 1'
_atom_sites_solution_hydrogens geom
_atom_sites_solution_primary direct
_audit_creation_date 2018-11-09
_audit_creation_method
;
Olex2 1.2
(compiled 2018.05.29 svn.r3508 for OlexSys, GUI svn.r5506)
;
_audit_update_record
;
2019-02-26 deposited with the CCDC.	2019-05-06 downloaded from the CCDC.
;
_cell_angle_alpha 90
_cell_angle_beta 110.011(10)
_cell_angle_gamma 90
_cell_formula_units_Z 4
_cell_length_a 12.1636(11)
_cell_length_b 10.2486(7)
_cell_length_c 12.3402(11)
_cell_measurement_reflns_used 1067
_cell_measurement_temperature 293(2)
_cell_measurement_theta_max 25.8820
_cell_measurement_theta_min 3.8960
_cell_volume 1445.5(2)
_computing_cell_refinement
;
CrysAlisPro, Agilent Technologies,
Version 1.171.36.28 (release 01-02-2013 CrysAlis171 .NET)
(compiled Feb  1 2013,16:14:44)
;
_computing_data_collection
;
CrysAlisPro, Agilent Technologies,
Version 1.171.36.28 (release 01-02-2013 CrysAlis171 .NET)
(compiled Feb  1 2013,16:14:44)
;
_computing_data_reduction
;
CrysAlisPro, Agilent Technologies,
Version 1.171.36.28 (release 01-02-2013 CrysAlis171 .NET)
(compiled Feb  1 2013,16:14:44)
;
_computing_molecular_graphics 'Olex2 (Dolomanov et al., 2009)'
_computing_publication_material 'Olex2 (Dolomanov et al., 2009)'
_computing_structure_refinement 'ShelXL (Sheldrick, 2015)'
_computing_structure_solution 'ShelXS (Sheldrick, 2008)'
_diffrn_ambient_temperature 293(2)
_diffrn_detector_area_resol_mean 16.0733
_diffrn_measured_fraction_theta_full 0.998
_diffrn_measured_fraction_theta_max 0.999
_diffrn_measurement_details
;
#__ type_ start__ end____ width___ exp.time_
  1 omega  -95.00  -60.00   1.0000    4.0000
omega____ theta____ kappa____ phi______ frames
    -      -19.4273  178.0000  -90.0000 35

#__ type_ start__ end____ width___ exp.time_
  2 omega  -46.00   28.00   1.0000    4.0000
omega____ theta____ kappa____ phi______ frames
    -       22.7867  -57.0000   60.0000 74

#__ type_ start__ end____ width___ exp.time_
  3 omega  -22.00   98.00   1.0000    4.0000
omega____ theta____ kappa____ phi______ frames
    -       22.7867   19.0000 -120.0000 120
;
_diffrn_measurement_device_type 'SuperNova, Dual, Cu at zero, Eos'
_diffrn_measurement_method '\w scans'
_diffrn_orient_matrix_UB_11 0.0304056000
_diffrn_orient_matrix_UB_12 0.0488562000
_diffrn_orient_matrix_UB_13 -0.0191331000
_diffrn_orient_matrix_UB_21 -0.0414772000
_diffrn_orient_matrix_UB_22 -0.0051386000
_diffrn_orient_matrix_UB_23 -0.0565784000
_diffrn_orient_matrix_UB_31 -0.0348400000
_diffrn_orient_matrix_UB_32 0.0487453000
_diffrn_orient_matrix_UB_33 0.0131576000
_diffrn_radiation_monochromator mirror
_diffrn_radiation_type MoK\a
_diffrn_radiation_wavelength 0.71073
_diffrn_reflns_av_R_equivalents 0.0310
_diffrn_reflns_av_unetI/netI 0.0530
_diffrn_reflns_Laue_measured_fraction_full 0.998
_diffrn_reflns_Laue_measured_fraction_max 0.999
_diffrn_reflns_limit_h_max 15
_diffrn_reflns_limit_h_min -12
_diffrn_reflns_limit_k_max 12
_diffrn_reflns_limit_k_min -7
_diffrn_reflns_limit_l_max 8
_diffrn_reflns_limit_l_min -15
_diffrn_reflns_number 5398
_diffrn_reflns_point_group_measured_fraction_full 0.998
_diffrn_reflns_point_group_measured_fraction_max 0.999
_diffrn_reflns_theta_full 25.242
_diffrn_reflns_theta_max 26.006
_diffrn_reflns_theta_min 3.352
_diffrn_source 'SuperNova (Mo) X-ray Source'
_exptl_absorpt_coefficient_mu 0.094
_exptl_absorpt_correction_T_max 1.00000
_exptl_absorpt_correction_T_min 0.93267
_exptl_absorpt_correction_type multi-scan
_exptl_absorpt_process_details
;
CrysAlisPro, Agilent Technologies,
Version 1.171.36.28 (release 01-02-2013 CrysAlis171 .NET)
(compiled Feb  1 2013,16:14:44)
Empirical absorption correction using spherical harmonics,
 implemented in SCALE3 ABSPACK scaling algorithm.
;
_exptl_crystal_colour 'clear light colourless'
_exptl_crystal_colour_lustre clear
_exptl_crystal_colour_modifier light
_exptl_crystal_colour_primary colourless
_exptl_crystal_density_diffrn 1.325
_exptl_crystal_description block
_exptl_crystal_F_000 616
_exptl_crystal_size_max 0.17
_exptl_crystal_size_mid 0.14
_exptl_crystal_size_min 0.12
_refine_diff_density_max 0.170
_refine_diff_density_min -0.182
_refine_diff_density_rms 0.043
_refine_ls_extinction_method none
_refine_ls_goodness_of_fit_ref 1.032
_refine_ls_hydrogen_treatment constr
_refine_ls_matrix_type full
_refine_ls_number_parameters 192
_refine_ls_number_reflns 2846
_refine_ls_number_restraints 0
_refine_ls_restrained_S_all 1.032
_refine_ls_R_factor_all 0.0858
_refine_ls_R_factor_gt 0.0532
_refine_ls_shift/su_max 0.000
_refine_ls_shift/su_mean 0.000
_refine_ls_structure_factor_coef Fsqd
_refine_ls_weighting_details 'w=1/[\s^2^(Fo^2^)+(0.0494P)^2^+0.2871P] where P=(Fo^2^+2Fc^2^)/3'
_refine_ls_weighting_scheme calc
_refine_ls_wR_factor_gt 0.1195
_refine_ls_wR_factor_ref 0.1438
_reflns_Friedel_coverage 0.000
_reflns_number_gt 1825
_reflns_number_total 2846
_reflns_threshold_expression 'I > 2\s(I)'
_cod_data_source_file c9qo00353c2.cif
_cod_data_source_block zhangzh_0907
_cod_database_code 1554883
_shelx_shelxl_version_number 2018/3
_shelx_space_group_comment
;
The symmetry employed for this shelxl refinement is uniquely defined
by the following loop, which should always be used as a source of
symmetry information in preference to the above space-group names.
They are only intended as comments.
;
_reflns_odcompleteness_completeness 99.74
_reflns_odcompleteness_iscentric 1
_reflns_odcompleteness_theta 26.32
_olex2_refinement_description
;
1. Fixed Uiso
 At 1.2 times of:
  All C(H) groups, All C(H,H) groups
 At 1.5 times of:
  All C(H,H,H) groups, All O(H) groups
2.a Ternary CH refined with riding coordinates:
 C9(H9)
2.b Secondary CH2 refined with riding coordinates:
 C10(H10A,H10B), C11(H11A,H11B), C12(H12A,H12B), C13(H13A,H13B), C14(H14A,
 H14B), C15(H15A,H15B)
2.c Aromatic/amide H refined with riding coordinates:
 C4(H4), C5(H5), C6(H6)
2.d Idealised Me refined as rotating group:
 C17(H17A,H17B,H17C)
2.e Idealised tetrahedral OH refined as rotating group:
 O1(H1)
;
_olex2_date_sample_data_collection 2018-09-07
_olex2_submission_special_instructions 'No special instructions were received'

loop_
_space_group_symop_operation_xyz
'x, y, z'
'-x, y+1/2, -z+1/2'
'-x, -y, -z'
'x, -y-1/2, z-1/2'

loop_
_atom_site_label
_atom_site_type_symbol
_atom_site_fract_x
_atom_site_fract_y
_atom_site_fract_z
_atom_site_U_iso_or_equiv
_atom_site_adp_type
_atom_site_occupancy
_atom_site_site_symmetry_order
_atom_site_calc_flag
_atom_site_refinement_flags_posn
O1 O 0.25623(14) -0.14825(17) 0.00046(14) 0.0523(5) Uani 1 1 d .
H1 H 0.285291 -0.171252 -0.047408 0.078 Uiso 1 1 calc GR
O2 O 0.34205(14) 0.05379(15) 0.04352(13) 0.0453(4) Uani 1 1 d .
O3 O 0.13068(14) -0.00466(15) 0.24292(13) 0.0423(4) Uani 1 1 d .
O4 O 0.33335(17) -0.22765(17) 0.34342(16) 0.0627(6) Uani 1 1 d .
C1 C 0.29715(18) -0.07113(19) 0.19321(17) 0.0310(5) Uani 1 1 d .
C2 C 0.33804(19) -0.0763(2) 0.08707(18) 0.0354(5) Uani 1 1 d .
C3 C 0.2582(2) 0.1433(2) 0.04235(18) 0.0387(5) Uani 1 1 d .
C4 C 0.2598(2) 0.2621(2) -0.0104(2) 0.0494(6) Uani 1 1 d .
H4 H 0.311359 0.275823 -0.050208 0.059 Uiso 1 1 calc R
C5 C 0.1852(2) 0.3593(2) -0.0039(2) 0.0567(7) Uani 1 1 d .
H5 H 0.185867 0.438793 -0.039998 0.068 Uiso 1 1 calc R
C6 C 0.1087(2) 0.3406(2) 0.0557(2) 0.0528(7) Uani 1 1 d .
H6 H 0.059834 0.408142 0.061218 0.063 Uiso 1 1 calc R
C7 C 0.1047(2) 0.2211(2) 0.10758(19) 0.0420(6) Uani 1 1 d .
C8 C 0.17812(19) 0.1214(2) 0.09853(17) 0.0350(5) Uani 1 1 d .
C9 C 0.17481(18) -0.0104(2) 0.15048(18) 0.0330(5) Uani 1 1 d .
H9 H 0.123377 -0.066997 0.090412 0.040 Uiso 1 1 calc R
C10 C 0.0270(2) 0.1989(2) 0.1785(2) 0.0515(7) Uani 1 1 d .
H10A H -0.050595 0.232577 0.137018 0.062 Uiso 1 1 calc R
H10B H 0.058060 0.246764 0.250433 0.062 Uiso 1 1 calc R
C11 C 0.0181(2) 0.0560(2) 0.2045(2) 0.0489(6) Uani 1 1 d .
H11A H -0.017287 0.047164 0.263652 0.059 Uiso 1 1 calc R
H11B H -0.031927 0.012112 0.135645 0.059 Uiso 1 1 calc R
C12 C 0.3857(2) 0.0109(2) 0.28787(19) 0.0400(6) Uani 1 1 d .
H12A H 0.381067 0.100884 0.262234 0.048 Uiso 1 1 calc R
H12B H 0.364284 0.008749 0.356709 0.048 Uiso 1 1 calc R
C13 C 0.5114(2) -0.0365(2) 0.3182(2) 0.0518(7) Uani 1 1 d .
H13A H 0.519012 -0.121191 0.355183 0.062 Uiso 1 1 calc R
H13B H 0.563258 0.023611 0.372828 0.062 Uiso 1 1 calc R
C14 C 0.5486(2) -0.0474(3) 0.2123(2) 0.0549(7) Uani 1 1 d .
H14A H 0.554908 0.039238 0.183321 0.066 Uiso 1 1 calc R
H14B H 0.624942 -0.088436 0.233924 0.066 Uiso 1 1 calc R
C15 C 0.4608(2) -0.1273(2) 0.1175(2) 0.0464(6) Uani 1 1 d .
H15A H 0.483131 -0.125883 0.049166 0.056 Uiso 1 1 calc R
H15B H 0.463139 -0.217199 0.142689 0.056 Uiso 1 1 calc R
C16 C 0.2836(2) -0.2064(2) 0.2415(2) 0.0404(6) Uani 1 1 d .
C17 C 0.2055(2) -0.3086(2) 0.1691(3) 0.0637(8) Uani 1 1 d .
H17A H 0.232400 -0.332116 0.107081 0.096 Uiso 1 1 calc GR
H17B H 0.127108 -0.275459 0.138007 0.096 Uiso 1 1 calc GR
H17C H 0.206642 -0.384169 0.215442 0.096 Uiso 1 1 calc GR

loop_
_atom_site_aniso_label
_atom_site_aniso_U_11
_atom_site_aniso_U_22
_atom_site_aniso_U_33
_atom_site_aniso_U_23
_atom_site_aniso_U_13
_atom_site_aniso_U_12
O1 0.0484(11) 0.0686(11) 0.0463(10) -0.0220(9) 0.0243(8) -0.0101(9)
O2 0.0470(10) 0.0480(9) 0.0495(10) 0.0123(8) 0.0276(8) 0.0047(8)
O3 0.0413(10) 0.0544(9) 0.0388(9) 0.0070(7) 0.0234(8) 0.0108(8)
O4 0.0711(14) 0.0612(11) 0.0573(12) 0.0244(9) 0.0239(10) 0.0005(10)
C1 0.0314(12) 0.0322(11) 0.0320(11) 0.0016(9) 0.0142(10) -0.0001(9)
C2 0.0363(13) 0.0373(12) 0.0373(12) -0.0030(9) 0.0187(10) -0.0037(10)
C3 0.0395(13) 0.0424(12) 0.0320(12) 0.0025(10) 0.0093(10) 0.0005(11)
C4 0.0536(16) 0.0505(14) 0.0409(14) 0.0123(11) 0.0120(12) -0.0050(13)
C5 0.0648(19) 0.0423(14) 0.0517(16) 0.0134(12) 0.0055(14) -0.0015(14)
C6 0.0549(17) 0.0415(13) 0.0514(16) 0.0040(12) 0.0046(13) 0.0109(13)
C7 0.0412(14) 0.0408(13) 0.0383(13) 0.0010(10) 0.0060(11) 0.0069(11)
C8 0.0355(13) 0.0368(12) 0.0306(11) 0.0018(9) 0.0086(10) 0.0002(10)
C9 0.0322(13) 0.0380(11) 0.0307(11) 0.0005(9) 0.0131(10) -0.0003(10)
C10 0.0438(15) 0.0581(16) 0.0531(16) 0.0030(12) 0.0174(13) 0.0167(13)
C11 0.0396(15) 0.0616(15) 0.0523(15) 0.0038(12) 0.0245(12) 0.0119(12)
C12 0.0430(15) 0.0389(12) 0.0359(12) 0.0011(9) 0.0105(11) 0.0000(11)
C13 0.0388(15) 0.0569(15) 0.0529(16) 0.0031(12) 0.0070(12) -0.0014(12)
C14 0.0340(15) 0.0612(16) 0.0694(18) 0.0081(14) 0.0175(13) 0.0002(12)
C15 0.0429(14) 0.0464(13) 0.0598(16) 0.0003(12) 0.0304(13) 0.0022(12)
C16 0.0397(14) 0.0365(12) 0.0533(15) 0.0053(11) 0.0267(12) 0.0052(10)
C17 0.0585(18) 0.0422(14) 0.093(2) 0.0033(14) 0.0286(17) -0.0131(14)

loop_
_atom_type_symbol
_atom_type_description
_atom_type_scat_dispersion_real
_atom_type_scat_dispersion_imag
_atom_type_scat_source
C C 0.0033 0.0016 'International Tables Vol C Tables 4.2.6.8 and 6.1.1.4'
H H 0.0000 0.0000 'International Tables Vol C Tables 4.2.6.8 and 6.1.1.4'
O O 0.0106 0.0060 'International Tables Vol C Tables 4.2.6.8 and 6.1.1.4'

loop_
_geom_angle_atom_site_label_1
_geom_angle_atom_site_label_2
_geom_angle_atom_site_label_3
_geom_angle
C3 O2 C2 120.20(16)
C9 O3 C11 109.55(16)
C9 C1 C2 106.11(16)
C9 C1 C12 112.58(17)
C9 C1 C16 106.24(17)
C12 C1 C2 108.42(17)
C12 C1 C16 109.73(18)
C16 C1 C2 113.78(17)
O1 C2 O2 107.98(18)
O1 C2 C1 108.29(16)
O1 C2 C15 113.24(18)
O2 C2 C1 110.09(16)
O2 C2 C15 104.85(17)
C15 C2 C1 112.27(18)
O2 C3 C4 117.7(2)
O2 C3 C8 122.14(19)
C4 C3 C8 120.0(2)
C5 C4 C3 119.8(2)
C4 C5 C6 120.7(2)
C5 C6 C7 120.2(2)
C6 C7 C10 121.8(2)
C8 C7 C6 119.1(2)
C8 C7 C10 119.0(2)
C3 C8 C9 118.86(19)
C7 C8 C3 120.0(2)
C7 C8 C9 121.1(2)
O3 C9 C1 109.30(16)
O3 C9 C8 112.28(17)
C8 C9 C1 110.38(17)
C7 C10 C11 111.9(2)
O3 C11 C10 111.2(2)
C13 C12 C1 113.24(18)
C12 C13 C14 112.3(2)
C15 C14 C13 111.2(2)
C2 C15 C14 112.34(19)
O4 C16 C1 118.8(2)
O4 C16 C17 119.0(2)
C17 C16 C1 122.1(2)

loop_
_geom_bond_atom_site_label_1
_geom_bond_atom_site_label_2
_geom_bond_distance
O1 C2 1.396(3)
O2 C2 1.445(2)
O2 C3 1.368(3)
O3 C9 1.418(2)
O3 C11 1.429(3)
O4 C16 1.214(3)
C1 C2 1.553(3)
C1 C9 1.531(3)
C1 C12 1.540(3)
C1 C16 1.540(3)
C2 C15 1.503(3)
C3 C4 1.384(3)
C3 C8 1.394(3)
C4 C5 1.368(3)
C5 C6 1.383(4)
C6 C7 1.390(3)
C7 C8 1.386(3)
C7 C10 1.509(3)
C8 C9 1.501(3)
C10 C11 1.512(3)
C12 C13 1.524(3)
C13 C14 1.528(3)
C14 C15 1.524(3)
C16 C17 1.489(3)

loop_
_geom_torsion_atom_site_label_1
_geom_torsion_atom_site_label_2
_geom_torsion_atom_site_label_3
_geom_torsion_atom_site_label_4
_geom_torsion
O1 C2 C15 C14 -179.93(19)
O2 C2 C15 C14 62.6(2)
O2 C3 C4 C5 -173.6(2)
O2 C3 C8 C7 171.73(19)
O2 C3 C8 C9 -7.1(3)
C1 C2 C15 C14 -56.9(2)
C1 C12 C13 C14 53.6(3)
C2 O2 C3 C4 -173.87(19)
C2 O2 C3 C8 10.4(3)
C2 C1 C9 O3 178.93(15)
C2 C1 C9 C8 -57.1(2)
C2 C1 C12 C13 -54.0(2)
C2 C1 C16 O4 127.1(2)
C2 C1 C16 C17 -57.0(3)
C3 O2 C2 O1 80.0(2)
C3 O2 C2 C1 -38.0(3)
C3 O2 C2 C15 -158.98(19)
C3 C4 C5 C6 0.5(4)
C3 C8 C9 O3 154.55(19)
C3 C8 C9 C1 32.3(3)
C4 C3 C8 C7 -3.9(3)
C4 C3 C8 C9 177.3(2)
C4 C5 C6 C7 -1.6(4)
C5 C6 C7 C8 0.0(4)
C5 C6 C7 C10 176.8(2)
C6 C7 C8 C3 2.7(3)
C6 C7 C8 C9 -178.4(2)
C6 C7 C10 C11 168.0(2)
C7 C8 C9 O3 -24.3(3)
C7 C8 C9 C1 -146.5(2)
C7 C10 C11 O3 46.4(3)
C8 C3 C4 C5 2.2(3)
C8 C7 C10 C11 -15.2(3)
C9 O3 C11 C10 -68.2(2)
C9 C1 C2 O1 -57.5(2)
C9 C1 C2 O2 60.3(2)
C9 C1 C2 C15 176.75(17)
C9 C1 C12 C13 -171.11(18)
C9 C1 C16 O4 -116.5(2)
C9 C1 C16 C17 59.3(3)
C10 C7 C8 C3 -174.2(2)
C10 C7 C8 C9 4.6(3)
C11 O3 C9 C1 178.08(17)
C11 O3 C9 C8 55.3(2)
C12 C1 C2 O1 -178.66(17)
C12 C1 C2 O2 -60.8(2)
C12 C1 C2 C15 55.6(2)
C12 C1 C9 O3 -62.6(2)
C12 C1 C9 C8 61.3(2)
C12 C1 C16 O4 5.4(3)
C12 C1 C16 C17 -178.7(2)
C12 C13 C14 C15 -51.7(3)
C13 C14 C15 C2 53.8(3)
C16 C1 C2 O1 59.0(2)
C16 C1 C2 O2 176.80(18)
C16 C1 C2 C15 -66.8(2)
C16 C1 C9 O3 57.5(2)
C16 C1 C9 C8 -178.53(17)
C16 C1 C12 C13 70.8(2)
